data_7206747
loop_
_publ_author_name
'Meng, Miao'
'Zhong, Di-Chang'
'Lu, Tong-Bu'

_publ_section_title
;
 Three porous metal--organic frameworks based on an
 azobenzenetricarboxylate ligand: synthesis, structures, and magnetic
 properties
;
_journal_issue 22
_journal_name_full CrystEngComm
_journal_page_first 6794
_journal_paper_doi 10.1039/c1ce05817g
_journal_volume 13
_journal_year 2011
_chemical_formula_sum 'C60 H82 Mn6 N8 O51'
_chemical_formula_weight 2060.94
_chemical_name_systematic
;
?
;
_space_group_IT_number 9
_symmetry_cell_setting monoclinic
_symmetry_space_group_name_Hall 'C -2yc'
_symmetry_space_group_name_H-M 'C 1 c 1'
_atom_sites_solution_hydrogens geom
_atom_sites_solution_primary direct
_atom_sites_solution_secondary difmap
_audit_creation_method SHELXL-97
_cell_angle_alpha 90.00
_cell_angle_beta 106.844(2)
_cell_angle_gamma 90.00
_cell_formula_units_Z 2
_cell_length_a 30.3206(18)
_cell_length_b 7.2470(3)
_cell_length_c 19.3370(9)
_cell_measurement_reflns_used 1102
_cell_measurement_temperature 153(2)
_cell_measurement_theta_max 27.48
_cell_measurement_theta_min 3.02
_cell_volume 4066.7(4)
_computing_molecular_graphics 'Bruker SHELXTL'
_computing_publication_material 'Bruker SHELXTL'
_computing_structure_refinement 'SHELXL-97 (Sheldrick, 1997)'
_computing_structure_solution 'SHELXS-97 (Sheldrick, 1990)'
_diffrn_ambient_temperature 153(2)
_diffrn_measured_fraction_theta_full 0.981
_diffrn_measured_fraction_theta_max 0.981
_diffrn_measurement_device_type 'Rigaku RAXIS-RAPID Imaging Plate'
_diffrn_measurement_method \W
_diffrn_radiation_monochromator graphite
_diffrn_radiation_source 'fine-focus sealed tube'
_diffrn_radiation_type MoK\a
_diffrn_radiation_wavelength 0.71073
_diffrn_reflns_av_R_equivalents 0.0492
_diffrn_reflns_av_sigmaI/netI 0.0840
_diffrn_reflns_limit_h_max 33
_diffrn_reflns_limit_h_min -39
_diffrn_reflns_limit_k_max 8
_diffrn_reflns_limit_k_min -9
_diffrn_reflns_limit_l_max 25
_diffrn_reflns_limit_l_min -25
_diffrn_reflns_number 11738
_diffrn_reflns_theta_full 27.48
_diffrn_reflns_theta_max 27.48
_diffrn_reflns_theta_min 3.02
_diffrn_standards_decay_% 0
_diffrn_standards_interval_count 0
_diffrn_standards_interval_time 0
_diffrn_standards_number 0
_exptl_absorpt_coefficient_mu 1.058
_exptl_absorpt_correction_T_max 0.8835
_exptl_absorpt_correction_T_min 0.8324
_exptl_absorpt_correction_type multi-scan
_exptl_absorpt_process_details Higashi,T.(1995).
_exptl_crystal_colour orange
_exptl_crystal_density_diffrn 1.639
_exptl_crystal_density_method 'not measured'
_exptl_crystal_description block
_exptl_crystal_F_000 2714
_exptl_crystal_size_max 0.18
_exptl_crystal_size_mid 0.16
_exptl_crystal_size_min 0.12
_refine_diff_density_max 0.798
_refine_diff_density_min -0.720
_refine_diff_density_rms 0.120
_refine_ls_abs_structure_details 'Flack H D (1983), Acta Cryst. A39, 876-881'
_refine_ls_abs_structure_Flack -0.02(3)
_refine_ls_extinction_method none
_refine_ls_goodness_of_fit_ref 1.076
_refine_ls_hydrogen_treatment constr
_refine_ls_matrix_type full
_refine_ls_number_parameters 586
_refine_ls_number_reflns 7504
_refine_ls_number_restraints 2
_refine_ls_restrained_S_all 1.076
_refine_ls_R_factor_all 0.0800
_refine_ls_R_factor_gt 0.0519
_refine_ls_shift/su_max 0.010
_refine_ls_shift/su_mean 0.001
_refine_ls_structure_factor_coef Fsqd
_refine_ls_weighting_details 'calc w=1/[\s^2^(Fo^2^)+(0.1083P)^2^+0.0000P] where P=(Fo^2^+2Fc^2^)/3'
_refine_ls_weighting_scheme calc
_refine_ls_wR_factor_gt 0.1312
_refine_ls_wR_factor_ref 0.1813
_reflns_number_gt 5877
_reflns_number_total 7504
_reflns_threshold_expression >2sigma(I)
_cod_data_source_file c1ce05817g.txt
_cod_data_source_block 1
_cod_depositor_comments
;
The following automatic conversions were performed:

'_symmetry_cell_setting' value 'Monoclinic' changed to 'monoclinic'
according to /home/saulius/struct/CIF-dictionaries/cif_core.dic
dictionary named 'cif_core.dic' version 2.4.1 from 2010-06-29.

Automatic conversion script
Id: cif_fix_values 1715 2011-07-08 13:25:40Z adriana 
;
_cod_original_cell_volume 4066.7(3)
_cod_original_sg_symbol_H-M Cc
_cod_database_code 7206747

loop_
_symmetry_equiv_pos_as_xyz
'x, y, z'
'x, -y, z+1/2'
'x+1/2, y+1/2, z'
'x+1/2, -y+1/2, z+1/2'

loop_
_atom_site_label
_atom_site_type_symbol
_atom_site_fract_x
_atom_site_fract_y
_atom_site_fract_z
_atom_site_U_iso_or_equiv
_atom_site_adp_type
_atom_site_occupancy
_atom_site_symmetry_multiplicity
_atom_site_calc_flag
_atom_site_refinement_flags
Mn1 Mn 0.82317(4) 0.66192(13) 0.91008(5) 0.0176(2) Uani 1 1 d .
Mn2 Mn 0.70797(4) 0.57859(14) 0.95095(5) 0.0186(2) Uani 1 1 d .
Mn3 Mn 0.71546(4) 1.11527(14) 0.76928(5) 0.0179(2) Uani 1 1 d .
C1 C 0.8040(3) 0.3641(9) 0.7839(4) 0.0217(15) Uani 1 1 d .
C2 C 0.8265(3) 0.2792(9) 0.7303(4) 0.0179(14) Uani 1 1 d .
C3 C 0.8734(2) 0.2390(9) 0.7507(4) 0.0185(14) Uani 1 1 d .
H3 H 0.8917 0.2602 0.7977 0.022 Uiso 1 1 calc R
C4 C 0.8926(3) 0.1651(10) 0.6980(4) 0.0243(16) Uani 1 1 d .
C5 C 0.8670(2) 0.1447(10) 0.6286(4) 0.0181(14) Uani 1 1 d .
H5 H 0.8807 0.1042 0.5942 0.022 Uiso 1 1 calc R
C6 C 0.8196(3) 0.1841(9) 0.6081(4) 0.0177(14) Uani 1 1 d .
C7 C 0.7918(3) 0.1634(9) 0.5308(4) 0.0192(14) Uani 1 1 d .
C8 C 0.7993(2) 0.2478(8) 0.6590(3) 0.0142(12) Uani 1 1 d .
H8 H 0.7678 0.2698 0.6460 0.017 Uiso 1 1 calc R
C9 C 1.0096(2) 0.0306(9) 0.7847(4) 0.0195(14) Uani 1 1 d .
C10 C 1.0363(3) 0.0008(12) 0.8539(4) 0.0297(17) Uani 1 1 d .
H10 H 1.0244 0.0200 0.8925 0.036 Uiso 1 1 calc R
C11 C 1.0814(3) -0.0584(11) 0.8660(5) 0.0302(17) Uani 1 1 d .
H11 H 1.0993 -0.0836 0.9129 0.036 Uiso 1 1 calc R
C12 C 1.1001(3) -0.0805(10) 0.8091(4) 0.0242(16) Uani 1 1 d .
C13 C 1.1494(3) -0.1475(9) 0.8242(4) 0.0227(15) Uani 1 1 d .
C14 C 1.0725(3) -0.0523(10) 0.7383(4) 0.0248(15) Uani 1 1 d .
H14 H 1.0847 -0.0726 0.6999 0.030 Uiso 1 1 calc R
C15 C 1.0270(3) 0.0059(11) 0.7244(4) 0.0257(16) Uani 1 1 d .
H15 H 1.0087 0.0279 0.6775 0.031 Uiso 1 1 calc R
C16 C 0.6513(2) 0.8508(9) 0.8315(4) 0.0212(15) Uani 1 1 d .
C17 C 0.6034(2) 0.9195(9) 0.7978(4) 0.0186(14) Uani 1 1 d .
C18 C 0.5865(3) 0.9497(10) 0.7226(4) 0.0229(15) Uani 1 1 d .
H18 H 0.6059 0.9328 0.6938 0.027 Uiso 1 1 calc R
C19 C 0.5418(3) 1.0035(10) 0.6916(4) 0.0260(16) Uani 1 1 d .
H19 H 0.5311 1.0215 0.6419 0.031 Uiso 1 1 calc R
C20 C 0.5121(3) 1.0314(9) 0.7342(4) 0.0195(14) Uani 1 1 d .
C21 C 0.5281(2) 1.0017(10) 0.8093(4) 0.0216(14) Uani 1 1 d .
H21 H 0.5085 1.0196 0.8379 0.026 Uiso 1 1 calc R
C22 C 0.5735(3) 0.9451(11) 0.8407(4) 0.0255(16) Uani 1 1 d .
H22 H 0.5841 0.9242 0.8902 0.031 Uiso 1 1 calc R
C23 C 0.3958(3) 1.1644(9) 0.7053(4) 0.0197(14) Uani 1 1 d .
C24 C 0.3724(2) 1.1235(9) 0.6320(4) 0.0169(13) Uani 1 1 d .
H24 H 0.3883 1.0705 0.6026 0.020 Uiso 1 1 calc R
C25 C 0.3248(2) 1.1635(9) 0.6038(4) 0.0172(14) Uani 1 1 d .
C26 C 0.3000(3) 1.0995(9) 0.5306(4) 0.0215(15) Uani 1 1 d .
C27 C 0.3016(2) 1.2447(10) 0.6478(4) 0.0186(14) Uani 1 1 d .
H27 H 0.2705 1.2723 0.6291 0.022 Uiso 1 1 calc R
C28 C 0.3242(2) 1.2854(9) 0.7196(4) 0.0168(13) Uani 1 1 d .
C29 C 0.2986(3) 1.3704(8) 0.7678(3) 0.0162(14) Uani 1 1 d .
C30 C 0.3709(2) 1.2433(9) 0.7487(3) 0.0164(13) Uani 1 1 d .
H30 H 0.3856 1.2677 0.7972 0.020 Uiso 1 1 calc R
N1 N 0.9403(2) 0.1202(8) 0.7114(3) 0.0211(12) Uani 1 1 d .
N2 N 0.9619(2) 0.0835(8) 0.7749(3) 0.0220(13) Uani 1 1 d .
N3 N 0.4661(2) 1.0863(8) 0.6983(4) 0.0251(13) Uani 1 1 d .
N4 N 0.4422(2) 1.1222(8) 0.7389(3) 0.0210(12) Uani 1 1 d .
O1 O 0.83087(18) 0.4336(7) 0.8408(3) 0.0206(10) Uani 1 1 d .
O2 O 0.76083(18) 0.3628(6) 0.7680(3) 0.0197(10) Uani 1 1 d .
O3 O 0.74939(18) 0.2037(7) 0.5138(3) 0.0218(10) Uani 1 1 d .
O4 O 0.81157(18) 0.1127(6) 0.4836(2) 0.0176(10) Uani 1 1 d .
O5 O 1.16234(19) -0.1921(8) 0.7692(3) 0.0300(12) Uani 1 1 d .
O6 O 1.17380(18) -0.1540(7) 0.8873(2) 0.0214(11) Uani 1 1 d .
O7 O 0.65936(18) 0.7772(7) 0.8928(3) 0.0241(11) Uani 1 1 d .
O8 O 0.68054(17) 0.8618(7) 0.7960(3) 0.0213(11) Uani 1 1 d .
O9 O 0.32291(19) 1.0217(7) 0.4936(3) 0.0253(11) Uani 1 1 d .
O10 O 0.25682(19) 1.1229(7) 0.5086(3) 0.0235(11) Uani 1 1 d .
O11 O 0.25803(19) 1.4246(7) 0.7369(3) 0.0255(11) Uani 1 1 d .
O12 O 0.31799(19) 1.3780(6) 0.8351(3) 0.0201(11) Uani 1 1 d .
O13 O 0.74517(18) 0.6193(6) 0.8626(3) 0.0189(10) Uani 1 1 d .
O14 O 0.8974(2) 0.6845(8) 0.9531(3) 0.0319(13) Uani 1 1 d .
O15 O 0.66862(19) 0.5508(8) 1.0276(3) 0.0282(12) Uani 1 1 d .
O16 O 0.7510(2) 1.1234(7) 0.8840(3) 0.0258(12) Uani 1 1 d .
O17 O 0.6780(2) 1.1102(8) 0.6533(3) 0.0297(13) Uani 1 1 d .
O1W O 0.8765(2) 0.8428(8) 0.4579(3) 0.0333(13) Uani 1 1 d .
O2W O 0.9418(2) 0.9806(9) 0.9125(3) 0.0371(14) Uani 1 1 d .
O3W O 0.9482(3) 0.3901(11) 0.0378(4) 0.0517(18) Uani 1 1 d .
O4W O 0.6836(3) 0.9185(9) 0.5288(4) 0.063(3) Uani 1 1 d .
O5W O 0.6744(4) 0.3918(11) 0.1627(4) 0.084(4) Uani 1 1 d .
O6W O 0.5965(3) 0.7449(16) 0.0537(4) 0.075(3) Uani 1 1 d .
O8W O 0.5339(7) 0.980(3) 0.9937(9) 0.071(5) Uani 0.50 1 d P
O7W O 0.5260(5) 0.438(2) 0.0378(7) 0.066(4) Uani 0.60 1 d P
O7W' O 0.5142(6) 0.622(3) 0.0282(11) 0.062(6) Uani 0.40 1 d P
O9W O 0.5972(8) 0.177(3) 0.0402(15) 0.120(9) Uani 0.60 1 d P
O9W' O 0.5764(10) 0.301(4) 0.0595(15) 0.095(9) Uani 0.40 1 d P

loop_
_atom_site_aniso_label
_atom_site_aniso_U_11
_atom_site_aniso_U_22
_atom_site_aniso_U_33
_atom_site_aniso_U_23
_atom_site_aniso_U_13
_atom_site_aniso_U_12
Mn1 0.0147(5) 0.0209(5) 0.0181(5) 0.0002(4) 0.0065(4) 0.0003(4)
Mn2 0.0114(5) 0.0241(5) 0.0203(5) 0.0016(5) 0.0048(4) 0.0006(4)
Mn3 0.0121(5) 0.0216(5) 0.0211(5) -0.0001(4) 0.0068(4) 0.0030(4)
C1 0.021(4) 0.018(3) 0.033(4) 0.015(3) 0.018(3) 0.008(3)
C2 0.016(3) 0.018(3) 0.020(3) -0.001(3) 0.007(3) -0.007(3)
C3 0.018(4) 0.018(3) 0.023(3) 0.001(3) 0.010(3) -0.002(3)
C4 0.020(4) 0.022(3) 0.037(4) 0.006(3) 0.017(3) 0.006(3)
C5 0.014(3) 0.027(3) 0.015(3) -0.001(3) 0.008(3) 0.003(3)
C6 0.017(4) 0.022(3) 0.015(3) -0.002(3) 0.006(3) -0.004(3)
C7 0.018(4) 0.017(3) 0.023(3) 0.000(3) 0.007(3) 0.001(3)
C8 0.009(3) 0.015(3) 0.017(3) -0.002(3) 0.002(2) -0.005(2)
C9 0.013(3) 0.018(3) 0.028(3) -0.002(3) 0.006(3) -0.001(3)
C10 0.018(4) 0.044(4) 0.029(4) 0.007(4) 0.010(3) 0.007(3)
C11 0.015(4) 0.037(4) 0.039(4) 0.002(4) 0.009(3) 0.006(3)
C12 0.013(4) 0.024(3) 0.037(4) -0.008(3) 0.010(3) -0.004(3)
C13 0.014(4) 0.015(3) 0.040(4) -0.004(3) 0.010(3) 0.001(3)
C14 0.018(4) 0.032(4) 0.027(4) 0.002(3) 0.010(3) 0.005(3)
C15 0.021(4) 0.034(4) 0.022(3) -0.007(3) 0.005(3) -0.004(3)
C16 0.008(3) 0.021(3) 0.033(4) -0.010(3) 0.005(3) -0.005(3)
C17 0.011(3) 0.017(3) 0.027(3) 0.007(3) 0.003(3) 0.006(3)
C18 0.018(4) 0.030(4) 0.022(3) 0.009(3) 0.008(3) 0.010(3)
C19 0.025(4) 0.032(4) 0.019(3) 0.002(3) 0.004(3) 0.007(3)
C20 0.020(4) 0.021(3) 0.019(3) 0.000(3) 0.008(3) 0.000(3)
C21 0.011(3) 0.033(4) 0.022(3) -0.002(3) 0.006(3) -0.001(3)
C22 0.019(4) 0.030(4) 0.027(4) 0.001(3) 0.005(3) 0.001(3)
C23 0.018(4) 0.015(3) 0.025(3) -0.005(3) 0.005(3) -0.002(3)
C24 0.012(3) 0.016(3) 0.023(3) 0.000(3) 0.005(3) 0.004(2)
C25 0.014(4) 0.021(3) 0.016(3) 0.002(3) 0.005(3) 0.002(3)
C26 0.023(4) 0.014(3) 0.030(4) 0.003(3) 0.011(3) -0.002(3)
C27 0.007(3) 0.026(3) 0.023(3) -0.002(3) 0.005(3) -0.002(3)
C28 0.015(3) 0.019(3) 0.017(3) 0.004(3) 0.006(3) 0.009(3)
C29 0.024(4) 0.014(3) 0.013(3) 0.000(3) 0.008(3) -0.004(3)
C30 0.021(4) 0.020(3) 0.008(3) 0.005(3) 0.004(3) 0.000(3)
N1 0.014(3) 0.029(3) 0.018(3) 0.001(3) 0.001(2) 0.001(2)
N2 0.011(3) 0.022(3) 0.032(3) -0.003(3) 0.005(3) 0.002(2)
N3 0.011(3) 0.030(3) 0.034(3) 0.002(3) 0.006(3) 0.004(3)
N4 0.010(3) 0.030(3) 0.024(3) 0.001(3) 0.005(2) 0.007(2)
O1 0.019(3) 0.026(2) 0.014(2) -0.008(2) -0.0010(19) -0.001(2)
O2 0.016(3) 0.023(2) 0.024(3) -0.001(2) 0.012(2) 0.0001(19)
O3 0.014(3) 0.035(3) 0.016(2) -0.003(2) 0.003(2) -0.002(2)
O4 0.022(3) 0.019(2) 0.012(2) -0.0048(19) 0.0052(19) 0.0006(19)
O5 0.018(3) 0.039(3) 0.037(3) -0.004(3) 0.015(2) 0.007(2)
O6 0.020(3) 0.029(2) 0.012(2) -0.001(2) -0.002(2) 0.002(2)
O7 0.020(3) 0.031(3) 0.021(2) 0.011(2) 0.006(2) 0.005(2)
O8 0.009(2) 0.030(3) 0.025(3) 0.006(2) 0.007(2) 0.0006(19)
O9 0.022(3) 0.027(3) 0.028(3) -0.006(2) 0.009(2) -0.002(2)
O10 0.020(3) 0.031(3) 0.016(2) 0.003(2) 0.000(2) 0.000(2)
O11 0.015(3) 0.030(3) 0.034(3) -0.004(2) 0.010(2) 0.004(2)
O12 0.024(3) 0.021(2) 0.016(2) 0.001(2) 0.009(2) 0.001(2)
O13 0.016(3) 0.019(2) 0.020(2) -0.003(2) 0.003(2) -0.0036(19)
O14 0.015(3) 0.040(3) 0.038(3) 0.000(3) 0.004(2) -0.002(2)
O15 0.021(3) 0.043(3) 0.023(3) 0.003(3) 0.010(2) 0.002(2)
O16 0.028(3) 0.028(3) 0.021(2) -0.001(2) 0.006(2) 0.007(2)
O17 0.031(3) 0.041(3) 0.017(2) -0.003(2) 0.005(2) 0.003(3)
O1W 0.029(3) 0.035(3) 0.037(3) 0.011(3) 0.010(3) -0.001(2)
O2W 0.027(3) 0.042(3) 0.045(4) 0.002(3) 0.016(3) -0.002(3)
O3W 0.035(4) 0.069(5) 0.049(4) -0.007(4) 0.009(3) 0.006(3)
O4W 0.107(8) 0.041(4) 0.060(5) -0.012(4) 0.052(5) -0.018(4)
O5W 0.170(11) 0.045(4) 0.026(4) -0.007(3) 0.010(5) -0.001(5)
O6W 0.025(4) 0.150(9) 0.042(4) -0.042(5) 0.000(3) 0.015(5)
O8W 0.057(11) 0.106(13) 0.054(9) -0.004(10) 0.023(8) 0.007(10)
O7W 0.039(8) 0.113(12) 0.039(6) -0.002(7) 0.000(6) -0.012(8)
O7W' 0.029(10) 0.083(14) 0.057(11) -0.046(11) -0.014(8) 0.007(9)
O9W 0.077(15) 0.110(15) 0.19(2) 0.078(16) 0.066(16) 0.035(12)
O9W' 0.070(18) 0.090(17) 0.088(17) 0.030(15) -0.036(14) -0.023(15)

loop_
_atom_type_symbol
_atom_type_description
_atom_type_scat_dispersion_real
_atom_type_scat_dispersion_imag
_atom_type_scat_source
C C 0.0033 0.0016 'International Tables Vol C Tables 4.2.6.8 and 6.1.1.4'
H H 0.0000 0.0000 'International Tables Vol C Tables 4.2.6.8 and 6.1.1.4'
N N 0.0061 0.0033 'International Tables Vol C Tables 4.2.6.8 and 6.1.1.4'
O O 0.0106 0.0060 'International Tables Vol C Tables 4.2.6.8 and 6.1.1.4'
Mn Mn 0.3368 0.7283 'International Tables Vol C Tables 4.2.6.8 and 6.1.1.4'

loop_
_geom_angle_atom_site_label_1
_geom_angle_atom_site_label_2
_geom_angle_atom_site_label_3
_geom_angle
_geom_angle_site_symmetry_1
_geom_angle_site_symmetry_3
O9 Mn1 O12 170.3(2) 4_565 3_545
O9 Mn1 O14 89.3(2) 4_565 .
O12 Mn1 O14 94.0(2) 3_545 .
O9 Mn1 O1 91.0(2) 4_565 .
O12 Mn1 O1 98.11(19) 3_545 .
O14 Mn1 O1 90.5(2) . .
O9 Mn1 O4 86.44(18) 4_565 2_565
O12 Mn1 O4 84.34(16) 3_545 2_565
O14 Mn1 O4 92.1(2) . 2_565
O1 Mn1 O4 176.25(19) . 2_565
O9 Mn1 O13 89.4(2) 4_565 .
O12 Mn1 O13 87.82(19) 3_545 .
O14 Mn1 O13 176.4(2) . .
O1 Mn1 O13 86.18(18) . .
O4 Mn1 O13 91.09(18) 2_565 .
O7 Mn2 O10 179.5(2) . 4_565
O7 Mn2 O3 90.2(2) . 2_565
O10 Mn2 O3 90.2(2) 4_565 2_565
O7 Mn2 O15 89.4(2) . .
O10 Mn2 O15 90.9(2) 4_565 .
O3 Mn2 O15 91.7(2) 2_565 .
O7 Mn2 O6 94.7(2) . 3_455
O10 Mn2 O6 84.84(19) 4_565 3_455
O3 Mn2 O6 173.4(2) 2_565 3_455
O15 Mn2 O6 92.8(2) . 3_455
O7 Mn2 O13 86.28(18) . .
O10 Mn2 O13 93.40(19) 4_565 .
O3 Mn2 O13 89.65(18) 2_565 .
O15 Mn2 O13 175.5(2) . .
O6 Mn2 O13 86.25(18) 3_455 .
O11 Mn3 O5 163.3(2) 3_545 3_465
O11 Mn3 O16 99.0(2) 3_545 .
O5 Mn3 O16 97.8(2) 3_465 .
O11 Mn3 O17 82.3(2) 3_545 .
O5 Mn3 O17 81.0(2) 3_465 .
O16 Mn3 O17 178.7(2) . .
O11 Mn3 O8 84.4(2) 3_545 .
O5 Mn3 O8 97.4(2) 3_465 .
O16 Mn3 O8 85.1(2) . .
O17 Mn3 O8 94.7(2) . .
O11 Mn3 O2 95.16(19) 3_545 1_565
O5 Mn3 O2 86.7(2) 3_465 1_565
O16 Mn3 O2 82.3(2) . 1_565
O17 Mn3 O2 97.9(2) . 1_565
O8 Mn3 O2 167.18(19) . 1_565
O2 C1 O1 125.2(6) . .
O2 C1 C2 118.0(7) . .
O1 C1 C2 116.7(6) . .
C3 C2 C8 120.3(6) . .
C3 C2 C1 120.8(6) . .
C8 C2 C1 118.9(7) . .
C2 C3 C4 118.3(6) . .
C2 C3 H3 120.8 . .
C4 C3 H3 120.8 . .
C5 C4 C3 121.2(7) . .
C5 C4 N1 114.6(6) . .
C3 C4 N1 124.1(7) . .
C4 C5 C6 120.4(6) . .
C4 C5 H5 119.8 . .
C6 C5 H5 119.8 . .
C8 C6 C5 119.8(6) . .
C8 C6 C7 120.4(6) . .
C5 C6 C7 119.8(6) . .
O3 C7 O4 122.0(7) . .
O3 C7 C6 118.3(6) . .
O4 C7 C6 119.7(6) . .
C6 C8 C2 119.8(6) . .
C6 C8 H8 120.1 . .
C2 C8 H8 120.1 . .
C10 C9 C15 121.8(7) . .
C10 C9 N2 117.0(7) . .
C15 C9 N2 121.1(7) . .
C9 C10 C11 119.4(7) . .
C9 C10 H10 120.3 . .
C11 C10 H10 120.3 . .
C12 C11 C10 120.8(8) . .
C12 C11 H11 119.6 . .
C10 C11 H11 119.6 . .
C11 C12 C14 119.6(7) . .
C11 C12 C13 119.3(7) . .
C14 C12 C13 120.9(7) . .
O6 C13 O5 125.0(7) . .
O6 C13 C12 118.7(7) . .
O5 C13 C12 116.3(7) . .
C15 C14 C12 120.8(7) . .
C15 C14 H14 119.6 . .
C12 C14 H14 119.6 . .
C14 C15 C9 117.5(7) . .
C14 C15 H15 121.2 . .
C9 C15 H15 121.2 . .
O7 C16 O8 124.0(7) . .
O7 C16 C17 116.8(6) . .
O8 C16 C17 119.1(7) . .
C22 C17 C18 118.9(7) . .
C22 C17 C16 119.9(7) . .
C18 C17 C16 121.1(6) . .
C19 C18 C17 120.9(7) . .
C19 C18 H18 119.6 . .
C17 C18 H18 119.6 . .
C18 C19 C20 120.4(7) . .
C18 C19 H19 119.8 . .
C20 C19 H19 119.8 . .
C19 C20 C21 119.8(7) . .
C19 C20 N3 117.3(6) . .
C21 C20 N3 122.8(6) . .
C22 C21 C20 119.7(6) . .
C22 C21 H21 120.2 . .
C20 C21 H21 120.2 . .
C21 C22 C17 120.3(7) . .
C21 C22 H22 119.8 . .
C17 C22 H22 119.8 . .
C30 C23 N4 116.9(6) . .
C30 C23 C24 118.9(6) . .
N4 C23 C24 124.2(6) . .
C25 C24 C23 120.0(6) . .
C25 C24 H24 120.0 . .
C23 C24 H24 120.0 . .
C27 C25 C24 119.6(6) . .
C27 C25 C26 121.0(7) . .
C24 C25 C26 119.0(6) . .
O9 C26 O10 123.6(7) . .
O9 C26 C25 118.2(7) . .
O10 C26 C25 118.2(6) . .
C25 C27 C28 120.8(6) . .
C25 C27 H27 119.6 . .
C28 C27 H27 119.6 . .
C27 C28 C30 120.4(6) . .
C27 C28 C29 120.7(6) . .
C30 C28 C29 118.9(6) . .
O12 C29 O11 124.7(6) . .
O12 C29 C28 119.1(6) . .
O11 C29 C28 116.2(6) . .
C28 C30 C23 120.3(6) . .
C28 C30 H30 119.8 . .
C23 C30 H30 119.8 . .
N2 N1 C4 116.3(6) . .
N1 N2 C9 113.9(6) . .
N4 N3 C20 114.8(6) . .
N3 N4 C23 116.3(6) . .
C1 O1 Mn1 132.7(5) . .
C1 O2 Mn3 126.7(4) . 1_545
C7 O3 Mn2 134.2(5) . 2_564
C7 O4 Mn1 115.5(4) . 2_564
C13 O5 Mn3 125.4(5) . 3_535
C13 O6 Mn2 125.8(5) . 3_545
C16 O7 Mn2 134.4(5) . .
C16 O8 Mn3 128.5(5) . .
C26 O9 Mn1 147.6(5) . 4_464
C26 O10 Mn2 125.0(4) . 4_464
C29 O11 Mn3 131.3(5) . 3_455
C29 O12 Mn1 126.5(4) . 3_455
Mn1 O13 Mn2 112.7(2) . .

loop_
_geom_bond_atom_site_label_1
_geom_bond_atom_site_label_2
_geom_bond_distance
_geom_bond_site_symmetry_2
Mn1 O9 2.094(5) 4_565
Mn1 O12 2.109(5) 3_545
Mn1 O14 2.168(6) .
Mn1 O1 2.183(5) .
Mn1 O4 2.259(5) 2_565
Mn1 O13 2.297(5) .
Mn2 O7 2.133(5) .
Mn2 O10 2.148(5) 4_565
Mn2 O3 2.158(5) 2_565
Mn2 O15 2.165(5) .
Mn2 O6 2.166(5) 3_455
Mn2 O13 2.323(5) .
Mn3 O11 2.106(5) 3_545
Mn3 O5 2.131(5) 3_465
Mn3 O16 2.168(5) .
Mn3 O17 2.201(5) .
Mn3 O8 2.254(5) .
Mn3 O2 2.265(5) 1_565
C1 O2 1.256(9) .
C1 O1 1.268(10) .
C1 C2 1.526(9) .
C2 C3 1.394(10) .
C2 C8 1.405(10) .
C3 C4 1.415(9) .
C3 H3 0.9300 .
C4 C5 1.350(11) .
C4 N1 1.430(10) .
C5 C6 1.403(10) .
C5 H5 0.9300 .
C6 C8 1.382(9) .
C6 C7 1.496(10) .
C7 O3 1.265(9) .
C7 O4 1.282(8) .
C8 H8 0.9300 .
C9 C10 1.365(11) .
C9 C15 1.424(10) .
C9 N2 1.456(9) .
C10 C11 1.387(11) .
C10 H10 0.9300 .
C11 C12 1.387(11) .
C11 H11 0.9300 .
C12 C14 1.397(11) .
C12 C13 1.515(10) .
C13 O6 1.231(10) .
C13 O5 1.279(9) .
C14 C15 1.392(11) .
C14 H14 0.9300 .
C15 H15 0.9300 .
C16 O7 1.258(9) .
C16 O8 1.271(9) .
C16 C17 1.494(10) .
C17 C22 1.406(10) .
C17 C18 1.412(10) .
C18 C19 1.371(11) .
C18 H18 0.9300 .
C19 C20 1.398(10) .
C19 H19 0.9300 .
C20 C21 1.408(10) .
C20 N3 1.425(10) .
C21 C22 1.395(10) .
C21 H21 0.9300 .
C22 H22 0.9300 .
C23 C30 1.402(9) .
C23 N4 1.402(10) .
C23 C24 1.420(10) .
C24 C25 1.416(10) .
C24 H24 0.9300 .
C25 C27 1.382(9) .
C25 C26 1.473(10) .
C26 O9 1.265(9) .
C26 O10 1.265(9) .
C27 C28 1.390(10) .
C27 H27 0.9300 .
C28 C30 1.398(10) .
C28 C29 1.506(9) .
C29 O12 1.265(8) .
C29 O11 1.265(9) .
C30 H30 0.9300 .
N1 N2 1.241(9) .
N3 N4 1.241(9) .
O2 Mn3 2.265(5) 1_545
O3 Mn2 2.158(5) 2_564
O4 Mn1 2.259(5) 2_564
O5 Mn3 2.131(5) 3_535
O6 Mn2 2.166(5) 3_545
O9 Mn1 2.094(5) 4_464
O10 Mn2 2.148(5) 4_464
O11 Mn3 2.106(5) 3_455
O12 Mn1 2.109(5) 3_455
